data_7217128
loop_
_publ_author_name
'Mercadal, Nerea'
'Day, Stephen P.'
'Jarmyn, Andrew'
'Pitak, Mateusz B.'
'Coles, Simon J.'
'Wilson, Claire'
'Rees, Gregory J.'
'Hanna, John V.'
'Wallis, John D.'

_publ_section_title
;
 O- vs. N-protonation of 1-dimethylaminonaphthalene-8-ketones: formation
 of a peri N--C bond or a hydrogen bond to the pi-electron density of a
 carbonyl group
;
_journal_issue 36
_journal_name_full CrystEngComm
_journal_page_first 8363
_journal_paper_doi 10.1039/C4CE00981A
_journal_volume 16
_journal_year 2014
_chemical_formula_sum 'C14 H15 N O'
_chemical_formula_weight 213.27
_chemical_name_systematic
;
8-acety1-1-dimethylaminonaphthalene, 7
;
_space_group_IT_number 14
_symmetry_cell_setting monoclinic
_symmetry_space_group_name_Hall '-P 2yn'
_symmetry_space_group_name_H-M 'P 1 21/n 1'
_atom_sites_solution_hydrogens geom
_atom_sites_solution_primary direct
_atom_sites_solution_secondary difmap
_audit_creation_method SHELXL-97
_cell_angle_alpha 90.00
_cell_angle_beta 105.897(8)
_cell_angle_gamma 90.00
_cell_formula_units_Z 4
_cell_length_a 8.3814(2)
_cell_length_b 10.2345(2)
_cell_length_c 13.8672(9)
_cell_measurement_reflns_used 4962
_cell_measurement_temperature 100(2)
_cell_measurement_theta_max 27.5
_cell_measurement_theta_min 3.1
_cell_volume 1144.03(9)
_computing_cell_refinement
;
CrystalClear-SM Expert 2.0 r11 (Rigaku, 2011)
;
_computing_data_collection
;
CrystalClear-SM Expert 2.0 r11 (Rigaku, 2011)
;
_computing_data_reduction
;
CrystalClear-SM Expert 2.0 r11 (Rigaku, 2011)
;
_computing_structure_refinement 'SHELXL-97 (Sheldrick, 1997)'
_computing_structure_solution 'SHELXS-97 (Sheldrick, 1990)'
_diffrn_ambient_temperature 100(2)
_diffrn_detector CCD
_diffrn_detector_area_resol_mean 28.5714
_diffrn_measured_fraction_theta_full 0.983
_diffrn_measured_fraction_theta_max 0.983
_diffrn_measurement_device
;
AFC12 (Right): Kappa 3 circle
;
_diffrn_measurement_device_type
;
Rigaku Saturn724+ (2x2 bin mode)
;
_diffrn_measurement_method 'profile data from \w-scans'
_diffrn_measurement_specimen_support Mitegen
_diffrn_radiation_monochromator Confocal
_diffrn_radiation_type 'Mo K\a'
_diffrn_radiation_wavelength 0.71075
_diffrn_reflns_av_R_equivalents 0.0235
_diffrn_reflns_av_sigmaI/netI 0.0284
_diffrn_reflns_limit_h_max 10
_diffrn_reflns_limit_h_min -9
_diffrn_reflns_limit_k_max 12
_diffrn_reflns_limit_k_min -13
_diffrn_reflns_limit_l_max 17
_diffrn_reflns_limit_l_min -18
_diffrn_reflns_number 5401
_diffrn_reflns_theta_full 27.48
_diffrn_reflns_theta_max 27.48
_diffrn_reflns_theta_min 3.05
_diffrn_source 'Rotating Anode'
_diffrn_source_current 55.0
_diffrn_source_power 2.5
_diffrn_source_voltage 45.0
_exptl_absorpt_coefficient_mu 0.078
_exptl_absorpt_correction_T_max 0.9877
_exptl_absorpt_correction_T_min 0.9854
_exptl_absorpt_correction_type multi-scan
_exptl_absorpt_process_details
;
CrystalClear-SM Expert 2.0 r11 (Rigaku, 2011)
;
_exptl_crystal_colour Colourless
_exptl_crystal_density_diffrn 1.238
_exptl_crystal_density_method 'not measured'
_exptl_crystal_description Block
_exptl_crystal_F_000 456
_exptl_crystal_size_max 0.19
_exptl_crystal_size_mid 0.19
_exptl_crystal_size_min 0.16
_refine_diff_density_max 0.324
_refine_diff_density_min -0.179
_refine_diff_density_rms 0.040
_refine_ls_extinction_method none
_refine_ls_goodness_of_fit_ref 1.071
_refine_ls_hydrogen_treatment constr
_refine_ls_matrix_type full
_refine_ls_number_parameters 148
_refine_ls_number_reflns 2586
_refine_ls_number_restraints 0
_refine_ls_restrained_S_all 1.071
_refine_ls_R_factor_all 0.0419
_refine_ls_R_factor_gt 0.0378
_refine_ls_shift/su_max 0.000
_refine_ls_shift/su_mean 0.000
_refine_ls_structure_factor_coef Fsqd
_refine_ls_weighting_details 'calc w=1/[\s^2^(Fo^2^)+(0.0422P)^2^+0.3973P] where P=(Fo^2^+2Fc^2^)/3'
_refine_ls_weighting_scheme calc
_refine_ls_wR_factor_gt 0.0974
_refine_ls_wR_factor_ref 0.0998
_reflns_number_gt 2297
_reflns_number_total 2586
_reflns_threshold_expression >2sigma(I)
_cod_data_source_file c4ce00981a2.cif
_cod_data_source_block ketone7
_cod_depositor_comments 'Adding full bibliography for 7217128--7217139.cif.'
_cod_original_cell_volume 1144.03(8)
_cod_original_sg_symbol_H-M P21/n
_cod_database_code 7217128

loop_
_symmetry_equiv_pos_as_xyz
'x, y, z'
'-x+1/2, y+1/2, -z+1/2'
'-x, -y, -z'
'x-1/2, -y-1/2, z-1/2'

loop_
_atom_site_label
_atom_site_type_symbol
_atom_site_fract_x
_atom_site_fract_y
_atom_site_fract_z
_atom_site_U_iso_or_equiv
_atom_site_adp_type
_atom_site_occupancy
_atom_site_symmetry_multiplicity
_atom_site_calc_flag
_atom_site_refinement_flags
O1 O 0.76895(9) 0.81311(8) 0.10051(6) 0.02057(19) Uani 1 1 d .
N1 N 0.96073(11) 0.57444(9) 0.20653(6) 0.0169(2) Uani 1 1 d .
C1 C 1.12634(12) 0.58333(10) 0.19664(7) 0.0148(2) Uani 1 1 d .
C10 C 1.15157(12) 0.67582(9) 0.12537(7) 0.0136(2) Uani 1 1 d .
C8 C 1.04872(13) 0.83900(10) -0.00317(7) 0.0174(2) Uani 1 1 d .
H8 H 0.9591 0.8873 -0.0446 0.021 Uiso 1 1 calc R
C9 C 1.01807(12) 0.74940(10) 0.06341(7) 0.0142(2) Uani 1 1 d .
C2 C 1.25723(13) 0.51099(10) 0.25260(8) 0.0174(2) Uani 1 1 d .
H2 H 1.2390 0.4480 0.2988 0.021 Uiso 1 1 calc R
C5 C 1.31459(12) 0.69530(10) 0.11551(7) 0.0151(2) Uani 1 1 d .
C11 C 0.94188(14) 0.65052(13) 0.29215(8) 0.0254(3) Uani 1 1 d .
H11A H 1.0086 0.6109 0.3545 0.038 Uiso 1 1 calc R
H11B H 0.8249 0.6513 0.2921 0.038 Uiso 1 1 calc R
H11C H 0.9795 0.7403 0.2872 0.038 Uiso 1 1 calc R
C12 C 0.89901(14) 0.44061(12) 0.20770(10) 0.0292(3) Uani 1 1 d .
H12A H 0.9208 0.3910 0.1522 0.044 Uiso 1 1 calc R
H12B H 0.7793 0.4426 0.2003 0.044 Uiso 1 1 calc R
H12C H 0.9557 0.3987 0.2714 0.044 Uiso 1 1 calc R
C7 C 1.21118(13) 0.86046(10) -0.01108(8) 0.0186(2) Uani 1 1 d .
H7 H 1.2303 0.9243 -0.0564 0.022 Uiso 1 1 calc R
C13 C 0.83969(12) 0.73059(10) 0.06390(7) 0.0158(2) Uani 1 1 d .
C6 C 1.34090(13) 0.78944(10) 0.04629(8) 0.0175(2) Uani 1 1 d .
H6 H 1.4496 0.8032 0.0398 0.021 Uiso 1 1 calc R
C3 C 1.41874(13) 0.52946(10) 0.24206(8) 0.0181(2) Uani 1 1 d .
H3 H 1.5082 0.4786 0.2810 0.022 Uiso 1 1 calc R
C4 C 1.44685(12) 0.62005(10) 0.17614(7) 0.0171(2) Uani 1 1 d .
H4 H 1.5564 0.6329 0.1708 0.021 Uiso 1 1 calc R
C14 C 0.74745(13) 0.62277(12) -0.00186(8) 0.0230(2) Uani 1 1 d .
H14A H 0.6479 0.6003 0.0187 0.035 Uiso 1 1 calc R
H14B H 0.8192 0.5458 0.0047 0.035 Uiso 1 1 calc R
H14C H 0.7152 0.6520 -0.0718 0.035 Uiso 1 1 calc R

loop_
_atom_site_aniso_label
_atom_site_aniso_U_11
_atom_site_aniso_U_22
_atom_site_aniso_U_33
_atom_site_aniso_U_23
_atom_site_aniso_U_13
_atom_site_aniso_U_12
O1 0.0166(4) 0.0200(4) 0.0264(4) -0.0015(3) 0.0079(3) 0.0029(3)
N1 0.0140(4) 0.0182(5) 0.0192(4) 0.0017(3) 0.0058(3) -0.0009(3)
C1 0.0136(5) 0.0150(5) 0.0155(4) -0.0019(4) 0.0037(4) -0.0008(4)
C10 0.0132(5) 0.0135(5) 0.0137(4) -0.0020(3) 0.0029(3) 0.0000(4)
C8 0.0169(5) 0.0181(5) 0.0165(5) 0.0015(4) 0.0035(4) 0.0032(4)
C9 0.0129(5) 0.0152(5) 0.0142(4) -0.0024(3) 0.0032(4) 0.0004(4)
C2 0.0185(5) 0.0170(5) 0.0160(4) 0.0015(4) 0.0035(4) 0.0004(4)
C5 0.0144(5) 0.0151(5) 0.0156(4) -0.0037(4) 0.0038(4) -0.0005(4)
C11 0.0198(5) 0.0399(7) 0.0177(5) -0.0003(5) 0.0074(4) 0.0037(5)
C12 0.0190(5) 0.0218(6) 0.0458(7) 0.0106(5) 0.0074(5) -0.0021(4)
C7 0.0209(5) 0.0181(5) 0.0186(5) 0.0021(4) 0.0084(4) -0.0004(4)
C13 0.0140(5) 0.0176(5) 0.0150(4) 0.0017(4) 0.0026(4) 0.0016(4)
C6 0.0155(5) 0.0189(5) 0.0198(5) -0.0026(4) 0.0079(4) -0.0014(4)
C3 0.0149(5) 0.0191(5) 0.0176(5) -0.0015(4) -0.0003(4) 0.0032(4)
C4 0.0127(5) 0.0190(5) 0.0188(5) -0.0042(4) 0.0030(4) 0.0003(4)
C14 0.0166(5) 0.0294(6) 0.0224(5) -0.0082(4) 0.0041(4) -0.0043(4)

loop_
_atom_type_symbol
_atom_type_description
_atom_type_scat_dispersion_real
_atom_type_scat_dispersion_imag
_atom_type_scat_source
C C 0.0033 0.0016 'International Tables Vol C Tables 4.2.6.8 and 6.1.1.4'
H H 0.0000 0.0000 'International Tables Vol C Tables 4.2.6.8 and 6.1.1.4'
N N 0.0061 0.0033 'International Tables Vol C Tables 4.2.6.8 and 6.1.1.4'
O O 0.0106 0.0060 'International Tables Vol C Tables 4.2.6.8 and 6.1.1.4'

loop_
_geom_angle_atom_site_label_1
_geom_angle_atom_site_label_2
_geom_angle_atom_site_label_3
_geom_angle
C1 N1 C11 111.47(8)
C1 N1 C12 114.46(9)
C11 N1 C12 111.78(9)
C2 C1 C10 120.15(9)
C2 C1 N1 123.75(9)
C10 C1 N1 116.08(8)
C5 C10 C9 118.93(9)
C5 C10 C1 119.21(9)
C9 C10 C1 121.86(9)
C9 C8 C7 121.15(9)
C9 C8 H8 119.4
C7 C8 H8 119.4
C8 C9 C10 119.82(9)
C8 C9 C13 117.11(9)
C10 C9 C13 123.03(9)
C1 C2 C3 120.57(9)
C1 C2 H2 119.7
C3 C2 H2 119.7
C6 C5 C4 121.85(9)
C6 C5 C10 119.40(9)
C4 C5 C10 118.75(9)
N1 C11 H11A 109.5
N1 C11 H11B 109.5
H11A C11 H11B 109.5
N1 C11 H11C 109.5
H11A C11 H11C 109.5
H11B C11 H11C 109.5
N1 C12 H12A 109.5
N1 C12 H12B 109.5
H12A C12 H12B 109.5
N1 C12 H12C 109.5
H12A C12 H12C 109.5
H12B C12 H12C 109.5
C6 C7 C8 120.12(9)
C6 C7 H7 119.9
C8 C7 H7 119.9
O1 C13 C14 122.20(9)
O1 C13 C9 120.57(9)
C14 C13 C9 115.87(9)
C7 C6 C5 120.55(9)
C7 C6 H6 119.7
C5 C6 H6 119.7
C4 C3 C2 120.35(9)
C4 C3 H3 119.8
C2 C3 H3 119.8
C3 C4 C5 120.93(9)
C3 C4 H4 119.5
C5 C4 H4 119.5
C13 C14 H14A 109.5
C13 C14 H14B 109.5
H14A C14 H14B 109.5
C13 C14 H14C 109.5
H14A C14 H14C 109.5
H14B C14 H14C 109.5

loop_
_geom_bond_atom_site_label_1
_geom_bond_atom_site_label_2
_geom_bond_distance
O1 C13 1.2197(13)
N1 C1 1.4345(12)
N1 C11 1.4641(14)
N1 C12 1.4658(14)
C1 C2 1.3739(14)
C1 C10 1.4255(14)
C10 C5 1.4240(13)
C10 C9 1.4250(13)
C8 C9 1.3745(14)
C8 C7 1.4129(14)
C8 H8 0.9500
C9 C13 1.5093(13)
C2 C3 1.4135(14)
C2 H2 0.9500
C5 C6 1.4193(14)
C5 C4 1.4206(14)
C11 H11A 0.9800
C11 H11B 0.9800
C11 H11C 0.9800
C12 H12A 0.9800
C12 H12B 0.9800
C12 H12C 0.9800
C7 C6 1.3673(15)
C7 H7 0.9500
C13 C14 1.5035(14)
C6 H6 0.9500
C3 C4 1.3669(15)
C3 H3 0.9500
C4 H4 0.9500
C14 H14A 0.9800
C14 H14B 0.9800
C14 H14C 0.9800
